data_7229629
loop_
_publ_author_name
'Pham, Phuong-Truc T.'
'Young, Victor G.'
'Bader, Mamoun M.'

_publ_section_title
;
 The impact of vinylene bridges and side chain alkyl groups on the solid
 state structures of tricyanovinyl-substituted thiophenes
;
_journal_issue 1
_journal_name_full CrystEngComm
_journal_page_first 128
_journal_paper_doi 10.1039/C7CE01574G
_journal_volume 20
_journal_year 2018
_chemical_formula_moiety 'C15 H7 N3 S2'
_chemical_formula_sum 'C15 H7 N3 S2'
_chemical_formula_weight 293.36
_chemical_name_common 2
_chemical_name_systematic
;
(E)-2-(5-(2-(thiophen-2-yl)vinyl)-thiophen-2-yl)-ethene-1,1,2-tricarbonitrile
;
_space_group_crystal_system monoclinic
_space_group_IT_number 14
_space_group_name_Hall '-P 2ybc'
_space_group_name_H-M_alt 'P 1 21/c 1'
_symmetry_space_group_name_Hall '-P 2ybc'
_symmetry_space_group_name_H-M 'P 1 21/c 1'
_atom_sites_solution_hydrogens geom
_audit_creation_method SHELXL-2014/6
_audit_update_record
;
2017-11-08 deposited with the CCDC.
2017-11-29 downloaded from the CCDC.
;
_cell_angle_alpha 90
_cell_angle_beta 93.872(16)
_cell_angle_gamma 90
_cell_formula_units_Z 4
_cell_length_a 5.560(5)
_cell_length_b 14.516(13)
_cell_length_c 16.611(15)
_cell_measurement_reflns_used 1024
_cell_measurement_temperature 173(2)
_cell_measurement_theta_max 24.908
_cell_measurement_theta_min 2.458
_cell_volume 1338(2)
_computing_cell_refinement 'Bruker SAINT V6.26A'
_computing_data_collection 'Bruker SMART'
_computing_data_reduction 'Bruker SMART'
_computing_molecular_graphics 'Bruker SHELXL'
_computing_publication_material 'SHELXL-2014 (Sheldrick 2014)'
_computing_structure_refinement 'SHELXL-2014/6 (Sheldrick, 2014)'
_computing_structure_solution 'SHELXS-97 (Sheldrick 2008)'
_diffrn_ambient_temperature 173(2)
_diffrn_measured_fraction_theta_full 0.978
_diffrn_measured_fraction_theta_max 0.997
_diffrn_measurement_device_type 'Siemnes SMART-1K CCD'
_diffrn_measurement_method '\f and \w scans'
_diffrn_radiation_type MoK\a
_diffrn_radiation_wavelength 0.71073
_diffrn_reflns_av_R_equivalents 0.0489
_diffrn_reflns_av_unetI/netI 0.0456
_diffrn_reflns_Laue_measured_fraction_full 0.978
_diffrn_reflns_Laue_measured_fraction_max 0.997
_diffrn_reflns_limit_h_max 6
_diffrn_reflns_limit_h_min -6
_diffrn_reflns_limit_k_max 17
_diffrn_reflns_limit_k_min -17
_diffrn_reflns_limit_l_max 19
_diffrn_reflns_limit_l_min -19
_diffrn_reflns_number 9168
_diffrn_reflns_point_group_measured_fraction_full 0.978
_diffrn_reflns_point_group_measured_fraction_max 0.997
_diffrn_reflns_theta_full 25.242
_diffrn_reflns_theta_max 25.047
_diffrn_reflns_theta_min 1.865
_diffrn_source 'sealed tube'
_exptl_absorpt_coefficient_mu 0.389
_exptl_absorpt_correction_T_max 0.7452
_exptl_absorpt_correction_T_min 0.6605
_exptl_absorpt_correction_type multi-scan
_exptl_absorpt_process_details 'SADABS-2016/2 (Sheldrick, 2016)'
_exptl_crystal_colour purple
_exptl_crystal_density_diffrn 1.457
_exptl_crystal_description needle
_exptl_crystal_F_000 600
_exptl_crystal_recrystallization_method 'Re-crystallisation from solvent: acetonitrile'
_exptl_crystal_size_max 0.440
_exptl_crystal_size_mid 0.140
_exptl_crystal_size_min 0.060
_exptl_transmission_factor_max 0.7452
_exptl_transmission_factor_min 0.6605
_refine_diff_density_max 0.280
_refine_diff_density_min -0.224
_refine_diff_density_rms 0.054
_refine_ls_extinction_method none
_refine_ls_goodness_of_fit_ref 1.071
_refine_ls_hydrogen_treatment refU
_refine_ls_matrix_type full
_refine_ls_number_parameters 188
_refine_ls_number_reflns 2372
_refine_ls_number_restraints 0
_refine_ls_restrained_S_all 1.071
_refine_ls_R_factor_all 0.0567
_refine_ls_R_factor_gt 0.0363
_refine_ls_shift/su_max 0.001
_refine_ls_shift/su_mean 0.000
_refine_ls_structure_factor_coef Fsqd
_refine_ls_weighting_details 'w=1/[\s^2^(Fo^2^)+(0.0369P)^2^+0.4591P] where P=(Fo^2^+2Fc^2^)/3'
_refine_ls_weighting_scheme calc
_refine_ls_wR_factor_gt 0.0833
_refine_ls_wR_factor_ref 0.0930
_reflns_Friedel_coverage 0.000
_reflns_number_gt 1774
_reflns_number_total 2372
_reflns_threshold_expression 'I > 2\s(I)'
_cod_data_source_file c7ce01574g1.cif
_cod_data_source_block 03168z
_cod_depositor_comments 'Adding full bibliography for 7229628--7229630.cif.'
_cod_database_code 7229629
_shelx_space_group_comment
;
The symmetry employed for this shelxl refinement is uniquely defined
by the following loop, which should always be used as a source of
symmetry information in preference to the above space-group names.
They are only intended as comments.
;
_shelx_estimated_absorpt_t_min 0.848
_shelx_estimated_absorpt_t_max 0.977
_shelxl_version_number 2014/6

loop_
_space_group_symop_operation_xyz
'x, y, z'
'-x, y+1/2, -z+1/2'
'-x, -y, -z'
'x, -y-1/2, z-1/2'

loop_
_atom_site_label
_atom_site_type_symbol
_atom_site_fract_x
_atom_site_fract_y
_atom_site_fract_z
_atom_site_U_iso_or_equiv
_atom_site_adp_type
_atom_site_occupancy
_atom_site_site_symmetry_order
_atom_site_calc_flag
_atom_site_refinement_flags_posn
S1 S 0.54675(11) 0.71181(4) 0.11203(3) 0.02689(18) Uani 1 1 d .
C1 C 0.3110(4) 0.75553(16) 0.16306(13) 0.0250(5) Uani 1 1 d .
C2 C 0.1833(4) 0.68399(16) 0.19629(13) 0.0280(5) Uani 1 1 d .
H2 H 0.0481 0.6937 0.2273 0.028(6) Uiso 1 1 calc R
C3 C 0.2715(4) 0.59811(16) 0.18001(13) 0.0282(6) Uani 1 1 d .
H3 H 0.2021 0.5426 0.1980 0.038(7) Uiso 1 1 calc R
C4 C 0.4718(4) 0.60051(16) 0.13463(13) 0.0249(5) Uani 1 1 d .
C5 C 0.6098(4) 0.52462(16) 0.10577(13) 0.0265(5) Uani 1 1 d .
H5 H 0.7473 0.5377 0.0767 0.029(6) Uiso 1 1 calc R
C6 C 0.5517(4) 0.43646(16) 0.11834(13) 0.0252(5) Uani 1 1 d .
H6 H 0.4127 0.4263 0.1474 0.026(6) Uiso 1 1 calc R
S2 S 0.93208(11) 0.35811(5) 0.04114(4) 0.03246(19) Uani 1 1 d .
C7 C 0.6741(4) 0.35556(16) 0.09320(13) 0.0242(5) Uani 1 1 d .
C8 C 0.6092(4) 0.26579(16) 0.10851(13) 0.0276(6) Uani 1 1 d .
H8 H 0.4722 0.2496 0.1367 0.035(7) Uiso 1 1 calc R
C9 C 0.7665(5) 0.20117(18) 0.07822(15) 0.0379(6) Uani 1 1 d .
H9 H 0.7472 0.1365 0.0835 0.042(7) Uiso 1 1 calc R
C10 C 0.9496(5) 0.24051(18) 0.04045(15) 0.0370(6) Uani 1 1 d .
H10 H 1.0726 0.2068 0.0165 0.064(9) Uiso 1 1 calc R
C11 C 0.2530(4) 0.85056(16) 0.17094(13) 0.0267(5) Uani 1 1 d .
C12 C 0.0454(4) 0.86750(16) 0.21767(13) 0.0273(5) Uani 1 1 d .
N1 N -0.1219(4) 0.87887(15) 0.25246(12) 0.0376(5) Uani 1 1 d .
C13 C 0.3597(4) 0.92690(17) 0.14078(13) 0.0277(5) Uani 1 1 d .
C14 C 0.2790(4) 1.01736(17) 0.16144(14) 0.0303(6) Uani 1 1 d .
N2 N 0.2231(4) 1.08943(15) 0.17990(13) 0.0407(6) Uani 1 1 d .
C15 C 0.5573(4) 0.92283(16) 0.09014(14) 0.0303(6) Uani 1 1 d .
N3 N 0.7145(4) 0.92330(15) 0.04972(13) 0.0403(6) Uani 1 1 d .

loop_
_atom_site_aniso_label
_atom_site_aniso_U_11
_atom_site_aniso_U_22
_atom_site_aniso_U_33
_atom_site_aniso_U_23
_atom_site_aniso_U_13
_atom_site_aniso_U_12
S1 0.0264(3) 0.0240(3) 0.0311(3) 0.0004(2) 0.0076(2) 0.0002(3)
C1 0.0238(13) 0.0282(13) 0.0231(12) -0.0018(10) 0.0017(10) 0.0036(10)
C2 0.0248(14) 0.0319(14) 0.0278(12) 0.0002(10) 0.0051(10) 0.0022(11)
C3 0.0280(14) 0.0282(14) 0.0293(13) 0.0036(10) 0.0073(10) -0.0001(10)
C4 0.0260(13) 0.0257(13) 0.0229(12) 0.0009(9) 0.0011(10) -0.0009(10)
C5 0.0242(13) 0.0275(14) 0.0285(13) 0.0019(10) 0.0073(10) -0.0003(10)
C6 0.0205(12) 0.0306(14) 0.0251(12) -0.0005(10) 0.0053(9) 0.0002(10)
S2 0.0271(4) 0.0368(4) 0.0345(4) -0.0014(3) 0.0092(3) 0.0013(3)
C7 0.0222(12) 0.0282(13) 0.0222(12) 0.0006(9) 0.0025(9) -0.0004(10)
C8 0.0284(14) 0.0284(14) 0.0259(13) 0.0037(10) 0.0013(10) 0.0006(10)
C9 0.0451(17) 0.0254(15) 0.0420(15) 0.0028(11) -0.0058(13) 0.0042(12)
C10 0.0354(16) 0.0372(15) 0.0376(15) -0.0061(12) -0.0022(12) 0.0146(12)
C11 0.0250(13) 0.0315(14) 0.0232(12) -0.0017(10) -0.0012(10) 0.0033(10)
C12 0.0302(14) 0.0265(13) 0.0249(12) -0.0013(10) -0.0003(11) 0.0024(11)
N1 0.0357(13) 0.0443(14) 0.0336(12) -0.0045(10) 0.0088(10) 0.0078(10)
C13 0.0249(13) 0.0298(14) 0.0282(13) 0.0001(10) 0.0000(10) 0.0057(10)
C14 0.0293(14) 0.0326(16) 0.0287(13) 0.0023(11) 0.0016(11) 0.0021(11)
N2 0.0466(14) 0.0326(14) 0.0430(13) -0.0023(10) 0.0045(11) 0.0097(11)
C15 0.0345(15) 0.0240(13) 0.0325(13) 0.0017(10) 0.0027(11) 0.0032(11)
N3 0.0421(14) 0.0339(13) 0.0469(13) 0.0039(10) 0.0166(11) 0.0037(10)

loop_
_atom_type_symbol
_atom_type_description
_atom_type_scat_dispersion_real
_atom_type_scat_dispersion_imag
_atom_type_scat_source
C C 0.0033 0.0016 'International Tables Vol C Tables 4.2.6.8 and 6.1.1.4'
H H 0.0000 0.0000 'International Tables Vol C Tables 4.2.6.8 and 6.1.1.4'
N N 0.0061 0.0033 'International Tables Vol C Tables 4.2.6.8 and 6.1.1.4'
S S 0.1246 0.1234 'International Tables Vol C Tables 4.2.6.8 and 6.1.1.4'

loop_
_geom_angle_atom_site_label_1
_geom_angle_atom_site_label_2
_geom_angle_atom_site_label_3
_geom_angle
C4 S1 C1 92.00(12)
C2 C1 C11 124.1(2)
C2 C1 S1 110.13(18)
C11 C1 S1 125.75(18)
C3 C2 C1 113.6(2)
C3 C2 H2 123.2
C1 C2 H2 123.2
C2 C3 C4 113.2(2)
C2 C3 H3 123.4
C4 C3 H3 123.4
C3 C4 C5 128.8(2)
C3 C4 S1 110.99(18)
C5 C4 S1 120.24(17)
C6 C5 C4 122.6(2)
C6 C5 H5 118.7
C4 C5 H5 118.7
C5 C6 C7 127.8(2)
C5 C6 H6 116.1
C7 C6 H6 116.1
C10 S2 C7 91.81(12)
C8 C7 C6 125.8(2)
C8 C7 S2 110.44(17)
C6 C7 S2 123.77(18)
C7 C8 C9 112.9(2)
C7 C8 H8 123.5
C9 C8 H8 123.5
C10 C9 C8 113.0(2)
C10 C9 H9 123.5
C8 C9 H9 123.5
C9 C10 S2 111.85(19)
C9 C10 H10 124.1
S2 C10 H10 124.1
C13 C11 C1 130.1(2)
C13 C11 C12 116.0(2)
C1 C11 C12 113.9(2)
N1 C12 C11 177.6(3)
C11 C13 C15 123.5(2)
C11 C13 C14 120.2(2)
C15 C13 C14 116.3(2)
N2 C14 C13 177.2(3)
N3 C15 C13 177.3(3)

loop_
_geom_bond_atom_site_label_1
_geom_bond_atom_site_label_2
_geom_bond_distance
S1 C4 1.716(3)
S1 C1 1.729(2)
C1 C2 1.393(3)
C1 C11 1.425(4)
C2 C3 1.373(3)
C2 H2 0.9500
C3 C4 1.387(3)
C3 H3 0.9500
C4 C5 1.443(3)
C5 C6 1.340(4)
C5 H5 0.9500
C6 C7 1.433(3)
C6 H6 0.9500
S2 C10 1.710(3)
S2 C7 1.725(3)
C7 C8 1.380(3)
C8 C9 1.399(3)
C8 H8 0.9500
C9 C10 1.357(4)
C9 H9 0.9500
C10 H10 0.9500
C11 C13 1.368(3)
C11 C12 1.455(3)
C12 N1 1.140(3)
C13 C15 1.430(3)
C13 C14 1.437(4)
C14 N2 1.139(3)
C15 N3 1.138(3)

loop_
_geom_torsion_atom_site_label_1
_geom_torsion_atom_site_label_2
_geom_torsion_atom_site_label_3
_geom_torsion_atom_site_label_4
_geom_torsion
C4 S1 C1 C2 0.44(18)
C4 S1 C1 C11 -179.8(2)
C11 C1 C2 C3 179.4(2)
S1 C1 C2 C3 -0.8(3)
C1 C2 C3 C4 0.8(3)
C2 C3 C4 C5 -179.4(2)
C2 C3 C4 S1 -0.5(3)
C1 S1 C4 C3 0.00(18)
C1 S1 C4 C5 179.06(19)
C3 C4 C5 C6 2.2(4)
S1 C4 C5 C6 -176.63(18)
C4 C5 C6 C7 -179.7(2)
C5 C6 C7 C8 179.1(2)
C5 C6 C7 S2 1.0(4)
C10 S2 C7 C8 0.05(19)
C10 S2 C7 C6 178.4(2)
C6 C7 C8 C9 -178.4(2)
S2 C7 C8 C9 -0.1(3)
C7 C8 C9 C10 0.2(3)
C8 C9 C10 S2 -0.1(3)
C7 S2 C10 C9 0.0(2)
C2 C1 C11 C13 -178.9(2)
S1 C1 C11 C13 1.3(4)
C2 C1 C11 C12 0.1(3)
S1 C1 C11 C12 -179.66(17)
C1 C11 C13 C15 2.4(4)
C12 C11 C13 C15 -176.6(2)
C1 C11 C13 C14 -175.7(2)
C12 C11 C13 C14 5.2(3)
